data_7107072
loop_
_publ_author_name
'Motoshi Tamura'
'Kiyoshi Tsuge'
'Asako Igashira-Kamiyama'
'Takumi Konno'

_publ_section_title
;
 A bis-bipyridine osmium(II) complex with an N,S-chelating
 2-aminoethanesulfinate: photoinduced conversion of amine to imine donor
 group by air oxidation
;
_journal_name_full Chem.Commun.
_journal_page_first 12464
_journal_paper_doi 10.1039/c1cc14342e
_journal_volume 47
_journal_year 2011
_chemical_formula_sum 'C22 H24 F12 N6 O2 Os P2 S'
_chemical_formula_weight 916.67
_chemical_name_systematic
;
?
;
_space_group_IT_number 14
_symmetry_cell_setting monoclinic
_symmetry_space_group_name_Hall '-P 2ybc'
_symmetry_space_group_name_H-M 'P 1 21/c 1'
_atom_sites_solution_hydrogens geom
_atom_sites_solution_primary direct
_atom_sites_solution_secondary difmap
_audit_creation_method SHELXL-97
_cell_angle_alpha 90.00
_cell_angle_beta 100.5150(10)
_cell_angle_gamma 90.00
_cell_formula_units_Z 4
_cell_length_a 15.9170(3)
_cell_length_b 9.4043(2)
_cell_length_c 20.2031(5)
_cell_measurement_reflns_used 23485
_cell_measurement_temperature 200(2)
_cell_measurement_theta_max 27.5
_cell_measurement_theta_min 3.0
_cell_volume 2973.38(11)
_computing_cell_refinement PROCESS-AUTO
_computing_data_collection PROCESS-AUTO
_computing_data_reduction CrystalStructure
_computing_molecular_graphics 'Yadokari-XG 2009 (Wakita Nemoto et al., 2009)'
_computing_publication_material 'Yadokari-XG 2009 (Wakita,Nemoto et al., 2009)'
_computing_structure_refinement 'SHELXL-97 (Sheldrick, 1997)'
_computing_structure_solution 'SHELXS-97 (Sheldrick, 1990)'
_diffrn_ambient_temperature 200(2)
_diffrn_detector_area_resol_mean 10.00
_diffrn_measured_fraction_theta_full 0.997
_diffrn_measured_fraction_theta_max 0.997
_diffrn_measurement_device_type 'Rigaku RAXIS-RAPID'
_diffrn_measurement_method \w
_diffrn_radiation_monochromator graphite
_diffrn_radiation_source 'fine-focus sealed tube'
_diffrn_radiation_type MoK\a
_diffrn_radiation_wavelength 0.71075
_diffrn_reflns_av_R_equivalents 0.0365
_diffrn_reflns_av_sigmaI/netI 0.0301
_diffrn_reflns_limit_h_max 20
_diffrn_reflns_limit_h_min -20
_diffrn_reflns_limit_k_max 12
_diffrn_reflns_limit_k_min -12
_diffrn_reflns_limit_l_max 26
_diffrn_reflns_limit_l_min -25
_diffrn_reflns_number 28325
_diffrn_reflns_theta_full 27.47
_diffrn_reflns_theta_max 27.47
_diffrn_reflns_theta_min 3.01
_exptl_absorpt_coefficient_mu 4.577
_exptl_absorpt_correction_T_max 0.892
_exptl_absorpt_correction_T_min 0.432
_exptl_absorpt_correction_type multi-scan
_exptl_crystal_colour red
_exptl_crystal_density_diffrn 2.048
_exptl_crystal_density_method 'not measured'
_exptl_crystal_description block
_exptl_crystal_F_000 1776
_exptl_crystal_size_max 0.20
_exptl_crystal_size_mid 0.10
_exptl_crystal_size_min 0.05
_refine_diff_density_max 1.611
_refine_diff_density_min -0.573
_refine_diff_density_rms 0.109
_refine_ls_extinction_method none
_refine_ls_goodness_of_fit_ref 1.045
_refine_ls_hydrogen_treatment mixed
_refine_ls_matrix_type full
_refine_ls_number_parameters 467
_refine_ls_number_reflns 6779
_refine_ls_number_restraints 6
_refine_ls_restrained_S_all 1.045
_refine_ls_R_factor_all 0.0307
_refine_ls_R_factor_gt 0.0262
_refine_ls_shift/su_max 0.000
_refine_ls_shift/su_mean 0.000
_refine_ls_structure_factor_coef Fsqd
_refine_ls_weighting_details 'calc w=1/[\s^2^(Fo^2^)+(0.0331P)^2^+2.2534P] where P=(Fo^2^+2Fc^2^)/3'
_refine_ls_weighting_scheme calc
_refine_ls_wR_factor_gt 0.0618
_refine_ls_wR_factor_ref 0.0637
_reflns_number_gt 6065
_reflns_number_total 6779
_reflns_threshold_expression >2sigma(I)
_cod_data_source_file c1cc14342e.txt
_cod_data_source_block 2
_cod_original_sg_symbol_H-M P21/c
_cod_database_code 7107072

loop_
_symmetry_equiv_pos_as_xyz
'x, y, z'
'-x, y+1/2, -z+1/2'
'-x, -y, -z'
'x, -y-1/2, z-1/2'

loop_
_atom_site_label
_atom_site_type_symbol
_atom_site_fract_x
_atom_site_fract_y
_atom_site_fract_z
_atom_site_U_iso_or_equiv
_atom_site_adp_type
_atom_site_occupancy
_atom_site_symmetry_multiplicity
_atom_site_calc_flag
_atom_site_refinement_flags
_atom_site_disorder_assembly
_atom_site_disorder_group
Os1 Os 0.249696(7) 0.679485(12) 0.043693(5) 0.02278(5) Uani 1 1 d . . .
S1 S 0.32778(5) 0.85833(9) 0.01498(4) 0.02829(16) Uani 1 1 d . . .
O1 O 0.3385(2) 0.8600(3) -0.05631(12) 0.0570(8) Uani 1 1 d . . .
O2 O 0.41099(16) 0.8908(3) 0.05844(12) 0.0407(6) Uani 1 1 d . . .
N1 N 0.1619(2) 0.8400(3) 0.04797(15) 0.0319(6) Uani 1 1 d . . .
H1 H 0.122(3) 0.821(4) 0.060(2) 0.038 Uiso 1 1 d . . .
C1 C 0.2626(3) 1.0140(4) 0.0250(3) 0.0582(11) Uani 1 1 d . . .
H2 H 0.2946 1.0773 0.0599 0.070 Uiso 1 1 calc R . .
H3 H 0.2506 1.0675 -0.0178 0.070 Uiso 1 1 calc R . .
C2 C 0.1820(3) 0.9724(5) 0.0445(2) 0.0550(11) Uani 1 1 d . . .
H4 H 0.1439 1.0437 0.0546 0.066 Uiso 1 1 calc R . .
N2 N 0.33834(17) 0.5246(3) 0.03320(12) 0.0273(5) Uani 1 1 d . . .
C3 C 0.4078(2) 0.4904(4) 0.07929(16) 0.0344(7) Uani 1 1 d . . .
H5 H 0.4176 0.5393 0.1211 0.041 Uiso 1 1 calc R . .
C4 C 0.4652(2) 0.3875(4) 0.06816(19) 0.0431(9) Uani 1 1 d . . .
H6 H 0.5140 0.3672 0.1015 0.052 Uiso 1 1 calc R . .
C5 C 0.4510(3) 0.3136(4) 0.0075(2) 0.0482(10) Uani 1 1 d . . .
H7 H 0.4889 0.2406 -0.0009 0.058 Uiso 1 1 calc R . .
C6 C 0.3807(3) 0.3487(4) -0.03997(19) 0.0418(9) Uani 1 1 d . . .
H8 H 0.3701 0.3003 -0.0819 0.050 Uiso 1 1 calc R . .
C7 C 0.3256(2) 0.4540(3) -0.02699(15) 0.0299(7) Uani 1 1 d . . .
C8 C 0.2526(2) 0.5072(3) -0.07638(15) 0.0280(6) Uani 1 1 d . . .
C9 C 0.2265(2) 0.4474(4) -0.13968(16) 0.0375(8) Uani 1 1 d . . .
H9 H 0.2544 0.3653 -0.1524 0.045 Uiso 1 1 calc R . .
C10 C 0.1597(2) 0.5081(4) -0.18396(17) 0.0413(8) Uani 1 1 d . . .
H10 H 0.1404 0.4671 -0.2270 0.050 Uiso 1 1 calc R . .
C11 C 0.1216(2) 0.6289(4) -0.16464(16) 0.0382(8) Uani 1 1 d . . .
H11 H 0.0768 0.6742 -0.1948 0.046 Uiso 1 1 calc R . .
C12 C 0.1493(2) 0.6835(4) -0.10093(16) 0.0315(7) Uani 1 1 d . . .
H12 H 0.1226 0.7667 -0.0879 0.038 Uiso 1 1 calc R . .
N3 N 0.21264(17) 0.6231(3) -0.05664(12) 0.0252(5) Uani 1 1 d . . .
N4 N 0.27880(18) 0.6977(3) 0.14846(13) 0.0276(6) Uani 1 1 d . . .
C13 C 0.3363(2) 0.7870(4) 0.18421(16) 0.0346(7) Uani 1 1 d . . .
H13 H 0.3712 0.8428 0.1609 0.042 Uiso 1 1 calc R . .
C14 C 0.3465(3) 0.8005(4) 0.25319(17) 0.0380(8) Uani 1 1 d . . .
H14 H 0.3882 0.8637 0.2766 0.046 Uiso 1 1 calc R . .
C15 C 0.2962(2) 0.7226(4) 0.28754(16) 0.0390(8) Uani 1 1 d . . .
H15 H 0.3006 0.7339 0.3348 0.047 Uiso 1 1 calc R . .
C16 C 0.2391(2) 0.6276(4) 0.25259(16) 0.0366(8) Uani 1 1 d . . .
H16 H 0.2051 0.5700 0.2759 0.044 Uiso 1 1 calc R . .
C17 C 0.2312(2) 0.6156(4) 0.18360(15) 0.0297(7) Uani 1 1 d . . .
C18 C 0.1736(2) 0.5133(4) 0.14296(16) 0.0304(7) Uani 1 1 d . . .
C19 C 0.1299(2) 0.4087(4) 0.17097(18) 0.0408(8) Uani 1 1 d . . .
H17 H 0.1343 0.4028 0.2184 0.049 Uiso 1 1 calc R . .
C20 C 0.0797(3) 0.3122(4) 0.1292(2) 0.0434(9) Uani 1 1 d . . .
H18 H 0.0499 0.2388 0.1474 0.052 Uiso 1 1 calc R . .
C21 C 0.0740(2) 0.3256(4) 0.0607(2) 0.0393(8) Uani 1 1 d . . .
H19 H 0.0392 0.2622 0.0309 0.047 Uiso 1 1 calc R . .
C22 C 0.1192(2) 0.4312(4) 0.03553(17) 0.0352(7) Uani 1 1 d . . .
H20 H 0.1147 0.4393 -0.0119 0.042 Uiso 1 1 calc R . .
N5 N 0.16978(17) 0.5235(3) 0.07558(13) 0.0283(6) Uani 1 1 d . . .
N6 N 0.5521(2) 1.0180(4) 0.12779(16) 0.0424(7) Uani 1 1 d D . .
H21 H 0.532(3) 1.095(5) 0.151(2) 0.064 Uiso 1 1 d D . .
H22 H 0.506(3) 0.977(5) 0.102(2) 0.064 Uiso 1 1 d D . .
H23 H 0.584(3) 1.064(5) 0.096(2) 0.064 Uiso 1 1 d D . .
H24 H 0.578(3) 0.955(5) 0.156(2) 0.064 Uiso 1 1 d D . .
P1 P 0.37596(7) 0.23655(12) 0.23490(5) 0.0466(2) Uani 1 1 d . . .
F1 F 0.4459(2) 0.3577(4) 0.24234(18) 0.0989(12) Uani 1 1 d . . .
F2 F 0.3244(2) 0.3147(3) 0.17168(16) 0.0813(9) Uani 1 1 d . . .
F3 F 0.4257(2) 0.1506(4) 0.18706(17) 0.0935(11) Uani 1 1 d . . .
F4 F 0.3035(2) 0.1202(3) 0.22691(16) 0.0894(10) Uani 1 1 d . . .
F5 F 0.4254(3) 0.1564(4) 0.29855(17) 0.1117(15) Uani 1 1 d . . .
F6 F 0.3266(2) 0.3226(3) 0.28502(16) 0.0717(8) Uani 1 1 d . . .
P2 P 0.03665(7) 0.38114(12) 0.36258(5) 0.0414(2) Uani 1 1 d . . .
F7 F 0.0475(2) 0.2894(3) 0.29910(13) 0.0645(7) Uani 1 1 d . A .
F8 F 0.02396(19) 0.4729(3) 0.42685(13) 0.0795(9) Uani 1 1 d . A .
F9A F 0.0403(11) 0.5194(18) 0.3138(8) 0.091(5) Uani 0.50 1 d P A 1
F10A F 0.1335(10) 0.389(2) 0.3820(8) 0.129(7) Uani 0.50 1 d P A 1
F11A F 0.0267(10) 0.2550(16) 0.4050(7) 0.110(6) Uani 0.50 1 d P A 1
F12A F -0.0634(10) 0.384(2) 0.3353(8) 0.087(5) Uani 0.50 1 d P A 1
F9B F 0.0770(10) 0.5124(16) 0.3385(8) 0.101(6) Uani 0.50 1 d P A 2
F10B F 0.1274(9) 0.3264(14) 0.4028(7) 0.081(4) Uani 0.50 1 d P A 2
F11B F -0.0034(8) 0.2409(16) 0.3932(7) 0.073(4) Uani 0.50 1 d P A 2
F12B F -0.0558(9) 0.4248(19) 0.3309(9) 0.083(5) Uani 0.50 1 d P A 2

loop_
_atom_site_aniso_label
_atom_site_aniso_U_11
_atom_site_aniso_U_22
_atom_site_aniso_U_33
_atom_site_aniso_U_23
_atom_site_aniso_U_13
_atom_site_aniso_U_12
Os1 0.02255(8) 0.02916(8) 0.01810(7) -0.00136(4) 0.00759(4) -0.00008(4)
S1 0.0289(4) 0.0346(4) 0.0228(3) -0.0003(3) 0.0084(3) -0.0036(3)
O1 0.073(2) 0.078(2) 0.0241(12) -0.0063(13) 0.0185(13) -0.0406(17)
O2 0.0347(14) 0.0481(15) 0.0388(13) -0.0033(12) 0.0048(10) -0.0120(12)
N1 0.0258(15) 0.0427(17) 0.0297(14) -0.0026(12) 0.0115(12) 0.0012(12)
C1 0.048(3) 0.036(2) 0.093(3) 0.008(2) 0.018(2) 0.0041(18)
C2 0.068(3) 0.046(2) 0.060(3) 0.008(2) 0.035(2) 0.022(2)
N2 0.0267(14) 0.0313(13) 0.0254(12) 0.0035(11) 0.0090(10) 0.0026(11)
C3 0.0339(18) 0.0430(19) 0.0275(15) 0.0056(14) 0.0088(13) 0.0035(15)
C4 0.038(2) 0.049(2) 0.043(2) 0.0131(18) 0.0083(16) 0.0140(17)
C5 0.051(3) 0.047(2) 0.052(2) 0.0099(18) 0.022(2) 0.0211(18)
C6 0.050(2) 0.043(2) 0.0355(18) -0.0035(16) 0.0168(17) 0.0110(17)
C7 0.0376(18) 0.0300(16) 0.0250(14) 0.0020(13) 0.0136(13) -0.0017(14)
C8 0.0290(17) 0.0305(16) 0.0273(15) -0.0001(13) 0.0126(12) -0.0015(13)
C9 0.050(2) 0.0382(18) 0.0269(15) -0.0062(14) 0.0130(14) -0.0032(16)
C10 0.046(2) 0.052(2) 0.0254(15) -0.0088(16) 0.0054(14) -0.0074(17)
C11 0.0309(19) 0.056(2) 0.0262(16) 0.0025(16) 0.0018(13) -0.0037(16)
C12 0.0269(17) 0.0442(19) 0.0238(15) 0.0000(13) 0.0057(12) 0.0021(14)
N3 0.0249(13) 0.0313(13) 0.0213(11) 0.0003(11) 0.0088(10) -0.0021(11)
N4 0.0297(15) 0.0323(14) 0.0219(12) -0.0010(11) 0.0079(10) 0.0007(11)
C13 0.040(2) 0.0372(18) 0.0264(16) -0.0021(14) 0.0061(14) -0.0062(15)
C14 0.044(2) 0.043(2) 0.0250(16) -0.0047(14) 0.0013(14) 0.0002(16)
C15 0.048(2) 0.049(2) 0.0208(15) 0.0037(15) 0.0077(14) 0.0160(17)
C16 0.044(2) 0.0420(19) 0.0267(16) 0.0057(15) 0.0154(14) 0.0060(16)
C17 0.0303(17) 0.0328(16) 0.0290(15) 0.0025(14) 0.0135(13) 0.0071(13)
C18 0.0286(17) 0.0358(17) 0.0303(15) 0.0019(14) 0.0144(13) 0.0035(13)
C19 0.042(2) 0.049(2) 0.0357(18) 0.0051(17) 0.0198(15) -0.0041(17)
C20 0.036(2) 0.044(2) 0.055(2) 0.0062(17) 0.0220(18) -0.0057(16)
C21 0.032(2) 0.040(2) 0.048(2) -0.0057(16) 0.0138(16) -0.0094(15)
C22 0.0332(19) 0.0404(19) 0.0341(17) -0.0052(15) 0.0120(14) -0.0051(15)
N5 0.0271(14) 0.0318(14) 0.0289(13) -0.0018(11) 0.0130(10) -0.0011(11)
N6 0.0412(19) 0.054(2) 0.0326(16) -0.0018(15) 0.0078(13) -0.0136(16)
P1 0.0550(7) 0.0447(6) 0.0452(5) -0.0003(5) 0.0227(5) 0.0063(5)
F1 0.088(2) 0.127(3) 0.093(2) -0.031(2) 0.045(2) -0.053(2)
F2 0.068(2) 0.100(2) 0.079(2) 0.0374(16) 0.0232(16) 0.0181(16)
F3 0.105(3) 0.107(2) 0.077(2) -0.0106(18) 0.042(2) 0.046(2)
F4 0.128(3) 0.0667(18) 0.083(2) -0.0129(16) 0.043(2) -0.0384(19)
F5 0.118(3) 0.158(4) 0.0602(19) 0.034(2) 0.018(2) 0.065(3)
F6 0.084(2) 0.0605(17) 0.085(2) -0.0155(14) 0.0526(17) -0.0032(13)
P2 0.0388(5) 0.0513(6) 0.0361(5) -0.0031(4) 0.0120(4) 0.0004(4)
F7 0.094(2) 0.0594(15) 0.0460(14) -0.0074(12) 0.0280(14) 0.0068(14)
F8 0.080(2) 0.102(2) 0.0572(15) -0.0369(16) 0.0143(14) 0.0144(17)
F9A 0.139(13) 0.054(5) 0.096(9) 0.011(6) 0.060(7) 0.012(7)
F10A 0.038(5) 0.215(19) 0.124(12) -0.039(11) -0.013(6) 0.009(9)
F11A 0.201(17) 0.080(8) 0.048(4) 0.044(5) 0.022(8) 0.025(9)
F12A 0.041(5) 0.175(15) 0.049(5) -0.010(7) 0.020(4) -0.016(7)
F9B 0.151(15) 0.061(7) 0.115(11) -0.015(7) 0.088(10) -0.050(9)
F10B 0.045(5) 0.114(8) 0.078(6) -0.032(5) -0.006(4) 0.032(6)
F11B 0.082(6) 0.069(5) 0.082(8) -0.007(5) 0.050(6) -0.028(5)
F12B 0.074(10) 0.099(7) 0.064(6) 0.006(4) -0.021(6) 0.048(7)

loop_
_atom_type_symbol
_atom_type_description
_atom_type_scat_dispersion_real
_atom_type_scat_dispersion_imag
_atom_type_scat_source
Os Os -1.2165 7.6030 'International Tables Vol C Tables 4.2.6.8 and 6.1.1.4'
C C 0.0033 0.0016 'International Tables Vol C Tables 4.2.6.8 and 6.1.1.4'
H H 0.0000 0.0000 'International Tables Vol C Tables 4.2.6.8 and 6.1.1.4'
O O 0.0106 0.0060 'International Tables Vol C Tables 4.2.6.8 and 6.1.1.4'
N N 0.0061 0.0033 'International Tables Vol C Tables 4.2.6.8 and 6.1.1.4'
S S 0.1246 0.1234 'International Tables Vol C Tables 4.2.6.8 and 6.1.1.4'
F F 0.0171 0.0103 'International Tables Vol C Tables 4.2.6.8 and 6.1.1.4'
P P 0.1023 0.0942 'International Tables Vol C Tables 4.2.6.8 and 6.1.1.4'

loop_
_geom_angle_atom_site_label_1
_geom_angle_atom_site_label_2
_geom_angle_atom_site_label_3
_geom_angle
N2 Os1 N1 176.14(10)
N2 Os1 N3 78.29(10)
N1 Os1 N3 98.84(11)
N2 Os1 N4 97.61(10)
N1 Os1 N4 85.67(11)
N3 Os1 N4 169.07(10)
N2 Os1 N5 90.13(11)
N1 Os1 N5 92.59(11)
N3 Os1 N5 92.33(10)
N4 Os1 N5 77.46(10)
N2 Os1 S1 94.68(8)
N1 Os1 S1 82.71(9)
N3 Os1 S1 90.65(7)
N4 Os1 S1 99.83(8)
N5 Os1 S1 174.78(7)
O1 S1 O2 109.00(16)
O1 S1 C1 105.6(2)
O2 S1 C1 103.52(19)
O1 S1 Os1 115.42(11)
O2 S1 Os1 118.79(11)
C1 S1 Os1 102.73(14)
C2 N1 Os1 121.7(3)
C2 N1 H1 119(3)
Os1 N1 H1 117(3)
C2 C1 S1 111.1(3)
C2 C1 H2 109.4
S1 C1 H2 109.4
C2 C1 H3 109.4
S1 C1 H3 109.4
H2 C1 H3 108.0
N1 C2 C1 120.7(4)
N1 C2 H4 119.6
C1 C2 H4 119.6
C3 N2 C7 117.9(3)
C3 N2 Os1 125.9(2)
C7 N2 Os1 116.1(2)
N2 C3 C4 122.6(3)
N2 C3 H5 118.7
C4 C3 H5 118.7
C3 C4 C5 119.3(3)
C3 C4 H6 120.4
C5 C4 H6 120.4
C6 C5 C4 118.4(3)
C6 C5 H7 120.8
C4 C5 H7 120.8
C5 C6 C7 120.3(3)
C5 C6 H8 119.9
C7 C6 H8 119.9
N2 C7 C6 121.4(3)
N2 C7 C8 114.1(3)
C6 C7 C8 124.4(3)
N3 C8 C9 121.1(3)
N3 C8 C7 115.3(3)
C9 C8 C7 123.5(3)
C10 C9 C8 119.7(3)
C10 C9 H9 120.2
C8 C9 H9 120.2
C11 C10 C9 118.9(3)
C11 C10 H10 120.5
C9 C10 H10 120.5
C10 C11 C12 119.2(3)
C10 C11 H11 120.4
C12 C11 H11 120.4
N3 C12 C11 122.4(3)
N3 C12 H12 118.8
C11 C12 H12 118.8
C12 N3 C8 118.6(3)
C12 N3 Os1 125.9(2)
C8 N3 Os1 115.3(2)
C13 N4 C17 117.3(3)
C13 N4 Os1 126.6(2)
C17 N4 Os1 116.0(2)
N4 C13 C14 122.8(3)
N4 C13 H13 118.6
C14 C13 H13 118.6
C15 C14 C13 119.5(3)
C15 C14 H14 120.2
C13 C14 H14 120.2
C14 C15 C16 118.8(3)
C14 C15 H15 120.6
C16 C15 H15 120.6
C15 C16 C17 120.1(3)
C15 C16 H16 120.0
C17 C16 H16 120.0
N4 C17 C16 121.4(3)
N4 C17 C18 115.3(3)
C16 C17 C18 123.3(3)
N5 C18 C19 121.8(3)
N5 C18 C17 115.0(3)
C19 C18 C17 123.0(3)
C18 C19 C20 119.5(3)
C18 C19 H17 120.3
C20 C19 H17 120.3
C21 C20 C19 118.5(3)
C21 C20 H18 120.8
C19 C20 H18 120.8
C20 C21 C22 119.6(3)
C20 C21 H19 120.2
C22 C21 H19 120.2
N5 C22 C21 122.5(3)
N5 C22 H20 118.7
C21 C22 H20 118.7
C22 N5 C18 118.0(3)
C22 N5 Os1 126.1(2)
C18 N5 Os1 115.8(2)
H21 N6 H22 107(4)
H21 N6 H23 104(4)
H22 N6 H23 106(4)
H21 N6 H24 111(4)
H22 N6 H24 109(4)
H23 N6 H24 119(4)
F2 P1 F5 178.5(2)
F2 P1 F4 88.67(19)
F5 P1 F4 89.9(2)
F2 P1 F3 89.31(18)
F5 P1 F3 91.3(2)
F4 P1 F3 91.2(2)
F2 P1 F1 89.7(2)
F5 P1 F1 91.7(2)
F4 P1 F1 177.8(2)
F3 P1 F1 90.2(2)
F2 P1 F6 91.93(17)
F5 P1 F6 87.46(19)
F4 P1 F6 88.92(17)
F3 P1 F6 178.8(2)
F1 P1 F6 89.65(17)
F11A P2 F10A 95.6(9)
F9B P2 F10A 64.8(9)
F9B P2 F12B 94.5(9)
F11A P2 F7 94.1(7)
F9B P2 F7 94.0(7)
F10A P2 F7 88.8(7)
F12B P2 F7 92.6(7)
F11A P2 F12A 90.4(9)
F10A P2 F12A 173.6(8)
F7 P2 F12A 88.8(6)
F11A P2 F8 85.4(7)
F9B P2 F8 86.8(7)
F10A P2 F8 92.2(7)
F12B P2 F8 86.6(7)
F7 P2 F8 178.96(18)
F12A P2 F8 90.3(6)
F9B P2 F10B 91.6(8)
F12B P2 F10B 172.8(8)
F7 P2 F10B 90.8(5)
F8 P2 F10B 89.8(5)
F9B P2 F11B 176.4(8)
F12B P2 F11B 87.9(8)
F7 P2 F11B 88.6(5)
F8 P2 F11B 90.7(5)
F10B P2 F11B 85.8(7)
F11A P2 F9A 175.9(9)
F10A P2 F9A 88.4(8)
F7 P2 F9A 85.7(6)
F12A P2 F9A 85.5(8)
F8 P2 F9A 94.8(6)

loop_
_geom_bond_atom_site_label_1
_geom_bond_atom_site_label_2
_geom_bond_distance
Os1 N2 2.066(3)
Os1 N1 2.069(3)
Os1 N3 2.074(2)
Os1 N4 2.090(3)
Os1 N5 2.117(3)
Os1 S1 2.2301(8)
S1 O1 1.481(2)
S1 O2 1.481(2)
S1 C1 1.827(4)
N1 C2 1.291(5)
N1 H1 0.74(4)
C1 C2 1.461(6)
C1 H2 0.9900
C1 H3 0.9900
C2 H4 0.9500
N2 C3 1.348(4)
N2 C7 1.367(4)
C3 C4 1.377(5)
C3 H5 0.9500
C4 C5 1.390(6)
C4 H6 0.9500
C5 C6 1.374(6)
C5 H7 0.9500
C6 C7 1.379(5)
C6 H8 0.9500
C7 C8 1.474(4)
C8 N3 1.358(4)
C8 C9 1.389(4)
C9 C10 1.381(5)
C9 H9 0.9500
C10 C11 1.378(5)
C10 H10 0.9500
C11 C12 1.381(5)
C11 H11 0.9500
C12 N3 1.346(4)
C12 H12 0.9500
N4 C13 1.350(4)
N4 C17 1.367(4)
C13 C14 1.379(5)
C13 H13 0.9500
C14 C15 1.364(5)
C14 H14 0.9500
C15 C16 1.375(5)
C15 H15 0.9500
C16 C17 1.381(4)
C16 H16 0.9500
C17 C18 1.472(5)
C18 N5 1.355(4)
C18 C19 1.384(5)
C19 C20 1.388(6)
C19 H17 0.9500
C20 C21 1.376(6)
C20 H18 0.9500
C21 C22 1.377(5)
C21 H19 0.9500
C22 N5 1.348(4)
C22 H20 0.9500
N6 H21 0.95(4)
N6 H22 0.90(4)
N6 H23 0.99(4)
N6 H24 0.87(4)
P1 F2 1.569(3)
P1 F5 1.572(3)
P1 F4 1.577(3)
P1 F3 1.579(3)
P1 F1 1.580(3)
P1 F6 1.608(3)
P2 F11A 1.489(11)
P2 F9B 1.513(14)
P2 F10A 1.521(16)
P2 F12B 1.549(13)
P2 F7 1.581(3)
P2 F12A 1.588(16)
P2 F8 1.602(3)
P2 F10B 1.608(14)
P2 F11B 1.635(12)
P2 F9A 1.638(16)

loop_
_geom_hbond_atom_site_label_D
_geom_hbond_atom_site_label_H
_geom_hbond_atom_site_label_A
_geom_hbond_distance_DH
_geom_hbond_distance_HA
_geom_hbond_distance_DA
_geom_hbond_angle_DHA
_geom_hbond_site_symmetry_A
N1 H1 F11B 0.74(4) 2.39(5) 3.121(14) 173(4) 2
N1 H1 F12A 0.74(4) 2.54(4) 3.089(13) 133(4) 2
N6 H21 F3 0.95(4) 2.03(4) 2.813(5) 139(4) 1_565
N6 H22 O2 0.90(4) 1.80(4) 2.700(4) 175(4) .
N6 H23 O1 0.99(4) 1.75(4) 2.712(4) 165(4) 3_675
N6 H23 S1 0.99(4) 2.95(4) 3.916(3) 167(3) 3_675
N6 H24 F6 0.87(4) 2.15(4) 2.994(5) 164(4) 2_655
N6 H24 F1 0.87(4) 2.35(5) 3.021(5) 134(4) 2_655

loop_
_geom_torsion_atom_site_label_1
_geom_torsion_atom_site_label_2
_geom_torsion_atom_site_label_3
_geom_torsion_atom_site_label_4
_geom_torsion
N2 Os1 S1 O1 68.54(18)
N1 Os1 S1 O1 -108.60(18)
N3 Os1 S1 O1 -9.76(18)
N4 Os1 S1 O1 167.11(18)
N2 Os1 S1 O2 -63.71(14)
N1 Os1 S1 O2 119.16(15)
N3 Os1 S1 O2 -142.01(14)
N4 Os1 S1 O2 34.86(15)
N2 Os1 S1 C1 -177.14(19)
N1 Os1 S1 C1 5.73(19)
N3 Os1 S1 C1 104.56(19)
N4 Os1 S1 C1 -78.57(19)
N3 Os1 N1 C2 -99.7(3)
N4 Os1 N1 C2 90.4(3)
N5 Os1 N1 C2 167.6(3)
S1 Os1 N1 C2 -10.2(3)
O1 S1 C1 C2 118.5(4)
O2 S1 C1 C2 -127.0(3)
Os1 S1 C1 C2 -2.8(4)
Os1 N1 C2 C1 11.3(6)
S1 C1 C2 N1 -4.7(6)
N3 Os1 N2 C3 171.5(3)
N4 Os1 N2 C3 -18.7(3)
N5 Os1 N2 C3 -96.1(3)
S1 Os1 N2 C3 81.9(3)
N3 Os1 N2 C7 -6.6(2)
N4 Os1 N2 C7 163.1(2)
N5 Os1 N2 C7 85.8(2)
S1 Os1 N2 C7 -96.3(2)
C7 N2 C3 C4 -0.6(5)
Os1 N2 C3 C4 -178.6(3)
N2 C3 C4 C5 -1.0(6)
C3 C4 C5 C6 1.5(6)
C4 C5 C6 C7 -0.6(6)
C3 N2 C7 C6 1.5(5)
Os1 N2 C7 C6 179.8(3)
C3 N2 C7 C8 -174.8(3)
Os1 N2 C7 C8 3.5(3)
C5 C6 C7 N2 -0.9(5)
C5 C6 C7 C8 174.9(3)
N2 C7 C8 N3 4.1(4)
C6 C7 C8 N3 -172.1(3)
N2 C7 C8 C9 -177.5(3)
C6 C7 C8 C9 6.4(5)
N3 C8 C9 C10 1.2(5)
C7 C8 C9 C10 -177.1(3)
C8 C9 C10 C11 1.3(5)
C9 C10 C11 C12 -2.0(5)
C10 C11 C12 N3 0.2(5)
C11 C12 N3 C8 2.4(5)
C11 C12 N3 Os1 -172.0(3)
C9 C8 N3 C12 -3.1(5)
C7 C8 N3 C12 175.4(3)
C9 C8 N3 Os1 171.9(2)
C7 C8 N3 Os1 -9.6(3)
N2 Os1 N3 C12 -176.7(3)
N1 Os1 N3 C12 0.7(3)
N4 Os1 N3 C12 114.4(5)
N5 Os1 N3 C12 93.7(3)
S1 Os1 N3 C12 -82.0(3)
N2 Os1 N3 C8 8.8(2)
N1 Os1 N3 C8 -173.8(2)
N4 Os1 N3 C8 -60.1(6)
N5 Os1 N3 C8 -80.8(2)
S1 Os1 N3 C8 103.5(2)
N2 Os1 N4 C13 90.4(3)
N1 Os1 N4 C13 -87.5(3)
N3 Os1 N4 C13 157.6(5)
N5 Os1 N4 C13 178.8(3)
S1 Os1 N4 C13 -5.7(3)
N2 Os1 N4 C17 -93.2(2)
N1 Os1 N4 C17 88.8(2)
N3 Os1 N4 C17 -26.1(7)
N5 Os1 N4 C17 -4.8(2)
S1 Os1 N4 C17 170.6(2)
C17 N4 C13 C14 -1.9(5)
Os1 N4 C13 C14 174.4(3)
N4 C13 C14 C15 -0.8(6)
C13 C14 C15 C16 2.9(5)
C14 C15 C16 C17 -2.2(5)
C13 N4 C17 C16 2.6(5)
Os1 N4 C17 C16 -174.1(2)
C13 N4 C17 C18 -176.1(3)
Os1 N4 C17 C18 7.2(4)
C15 C16 C17 N4 -0.6(5)
C15 C16 C17 C18 178.0(3)
N4 C17 C18 N5 -5.8(4)
C16 C17 C18 N5 175.6(3)
N4 C17 C18 C19 170.6(3)
C16 C17 C18 C19 -8.0(5)
N5 C18 C19 C20 -0.9(5)
C17 C18 C19 C20 -177.1(3)
C18 C19 C20 C21 -1.0(6)
C19 C20 C21 C22 1.3(6)
C20 C21 C22 N5 0.2(6)
C21 C22 N5 C18 -2.0(5)
C21 C22 N5 Os1 174.9(3)
C19 C18 N5 C22 2.4(5)
C17 C18 N5 C22 178.8(3)
C19 C18 N5 Os1 -174.8(3)
C17 C18 N5 Os1 1.6(4)
N2 Os1 N5 C22 -77.6(3)
N1 Os1 N5 C22 99.6(3)
N3 Os1 N5 C22 0.7(3)
N4 Os1 N5 C22 -175.4(3)
N2 Os1 N5 C18 99.4(2)
N1 Os1 N5 C18 -83.4(2)
N3 Os1 N5 C18 177.6(2)
N4 Os1 N5 C18 1.6(2)
